data_7213923
loop_
_publ_author_name
'Hursthouse, Michael B.'
'Montis, Riccardo'
'Niitsoo, Liisa'
'Sarson, Jonathan'
'Threlfall, Terence L.'
'Asiri, Abdullah Mohamed'
'Khan, Salman Ahmad'
'Obaid, Abdullah Yousef'
'Al-Harbi, Laila Mohammad'

_publ_section_title
;
 Anhydrates and/or hydrates in nitrate, sulphate and phosphate salts of
 4-aminopyridine, (4-AP) and 3,4-diaminopyridine (3,4-DAP): the role of
 the water molecules in the hydrates
;
_journal_issue 11
_journal_name_full CrystEngComm
_journal_page_first 2205
_journal_paper_doi 10.1039/c3ce42471e
_journal_volume 16
_journal_year 2014
_chemical_formula_sum 'C10 H16 N4 O5 S'
_chemical_formula_weight 304.33
_chemical_name_systematic
;
 ?
;
_space_group_IT_number 2
_symmetry_cell_setting triclinic
_symmetry_space_group_name_Hall '-P 1'
_symmetry_space_group_name_H-M 'P -1'
_atom_sites_solution_hydrogens geom
_atom_sites_solution_primary direct
_atom_sites_solution_secondary difmap
_audit_creation_method SHELXL-97
_cell_angle_alpha 96.429(7)
_cell_angle_beta 97.523(7)
_cell_angle_gamma 95.349(7)
_cell_formula_units_Z 2
_cell_length_a 6.4515(2)
_cell_length_b 8.4229(2)
_cell_length_c 12.4728(8)
_cell_measurement_reflns_used 5860
_cell_measurement_temperature 120(2)
_cell_measurement_theta_max 27.4
_cell_measurement_theta_min 3.1
_cell_volume 663.70(5)
_computing_cell_refinement
;
CrystalClear-SM Expert 2.0 r13 (Rigaku, 2011)
;
_computing_data_collection
;
CrystalClear-SM Expert 2.0 r11 (Rigaku, 2011)
;
_computing_data_reduction
;
CrystalClear-SM Expert 2.0 r13 (Rigaku, 2011)
;
_computing_molecular_graphics
;
MERCURY (Bruno, Cole, Edgington, Kessler, Macrae, Pearson and 
Taylor, 2002)
;
_computing_publication_material 'WINGX (Farrugia, 1998)'
_computing_structure_refinement 'SHELXL-97 (Sheldrick, 1997) '
_computing_structure_solution 'Superflip (Palatinus & Chapuis, 2007)'
_diffrn_ambient_temperature 120(2)
_diffrn_detector_area_resol_mean 10
_diffrn_measured_fraction_theta_full 0.994
_diffrn_measured_fraction_theta_max 0.994
_diffrn_measurement_device_type 'Rigaku R-AXIS SPIDER IP'
_diffrn_measurement_method 'profile data from oscillation \w-scans'
_diffrn_radiation_monochromator graphite
_diffrn_radiation_source 'fine-focus sealed tube'
_diffrn_radiation_type MoK\a
_diffrn_radiation_wavelength 0.71073
_diffrn_reflns_av_R_equivalents 0.0115
_diffrn_reflns_av_sigmaI/netI 0.0144
_diffrn_reflns_limit_h_max 8
_diffrn_reflns_limit_h_min -8
_diffrn_reflns_limit_k_max 10
_diffrn_reflns_limit_k_min -10
_diffrn_reflns_limit_l_max 16
_diffrn_reflns_limit_l_min -16
_diffrn_reflns_number 6593
_diffrn_reflns_theta_full 27.45
_diffrn_reflns_theta_max 27.45
_diffrn_reflns_theta_min 3.13
_exptl_absorpt_coefficient_mu 0.271
_exptl_absorpt_correction_T_max 1.000
_exptl_absorpt_correction_T_min 0.917
_exptl_absorpt_correction_type multi-scan
_exptl_absorpt_process_details
;
CrystalClear-SM Expert 2.0 r13 (Rigaku, 2011)
;
_exptl_crystal_colour Colourless
_exptl_crystal_density_diffrn 1.523
_exptl_crystal_density_method 'not measured'
_exptl_crystal_description Needle
_exptl_crystal_F_000 320
_exptl_crystal_size_max 0.65
_exptl_crystal_size_mid 0.48
_exptl_crystal_size_min 0.25
_refine_diff_density_max 0.590
_refine_diff_density_min -0.460
_refine_diff_density_rms 0.091
_refine_ls_extinction_method none
_refine_ls_goodness_of_fit_ref 1.192
_refine_ls_hydrogen_treatment mixed
_refine_ls_matrix_type full
_refine_ls_number_parameters 251
_refine_ls_number_reflns 3023
_refine_ls_number_restraints 328
_refine_ls_restrained_S_all 1.133
_refine_ls_R_factor_all 0.0375
_refine_ls_R_factor_gt 0.0326
_refine_ls_shift/su_max 0.000
_refine_ls_shift/su_mean 0.000
_refine_ls_structure_factor_coef Fsqd
_refine_ls_weighting_details 'calc w=1/[\s^2^(Fo^2^)+(0.0572P)^2^+0.3917P] where P=(Fo^2^+2Fc^2^)/3'
_refine_ls_weighting_scheme calc
_refine_ls_wR_factor_gt 0.1001
_refine_ls_wR_factor_ref 0.1134
_reflns_number_gt 2732
_reflns_number_total 3023
_reflns_threshold_expression >2\s(I)
_cod_data_source_file c3ce42471e.txt
_cod_data_source_block 2012ln0017
_cod_depositor_comments
;
The following automatic conversions were performed:
'__computing_data_collection' tag replaced with
'_computing_data_collection'.

Automatic conversion script
Id: cif_correct_tags 1440 2010-10-19 06:21:57Z saulius 

The following automatic conversions were performed:

'_exptl_absorpt_correction_type' value 'Multi-scan' changed to
'multi-scan' according to
/usr/data/users/saulius/automatic-downloads/current/RSC/lib/dictionaries/cif_core.dic
dictionary named 'cif_core.dic' version 2.4.2 from 2011-04-26.

Automatic conversion script
Id: cif_fix_values 2281 2013-09-26 08:29:07Z andrius 
;
_cod_original_sg_symbol_H-M P-1
_cod_database_code 7213923

loop_
_symmetry_equiv_pos_as_xyz
'x, y, z'
'-x, -y, -z'

loop_
_atom_site_label
_atom_site_type_symbol
_atom_site_fract_x
_atom_site_fract_y
_atom_site_fract_z
_atom_site_U_iso_or_equiv
_atom_site_adp_type
_atom_site_occupancy
_atom_site_symmetry_multiplicity
_atom_site_calc_flag
_atom_site_refinement_flags
_atom_site_disorder_assembly
_atom_site_disorder_group
C16 C 0.7970(2) 0.72189(19) 0.42902(12) 0.0190(3) Uani 1 1 d U . .
H16 H 0.9399 0.7621 0.4534 0.023 Uiso 1 1 calc R . .
C15 C 0.7415(2) 0.56004(18) 0.41001(12) 0.0168(3) Uani 1 1 d U . .
H15 H 0.8452 0.4883 0.4214 0.020 Uiso 1 1 calc R . .
C14 C 0.5279(2) 0.49865(18) 0.37299(11) 0.0146(3) Uani 1 1 d U . .
C13 C 0.3796(2) 0.61277(18) 0.36086(12) 0.0172(3) Uani 1 1 d U . .
H13 H 0.2346 0.5773 0.3389 0.021 Uiso 1 1 calc R . .
C12 C 0.4464(3) 0.77285(19) 0.38089(13) 0.0206(3) Uani 1 1 d U . .
H12 H 0.3470 0.8484 0.3716 0.025 Uiso 1 1 calc R . .
N11 N 0.6518(2) 0.82623(16) 0.41379(11) 0.0210(3) Uani 1 1 d U . .
H11 H 0.6914 0.9303 0.4254 0.025 Uiso 1 1 calc R . .
N14 N 0.4687(2) 0.34142(15) 0.35029(11) 0.0184(3) Uani 1 1 d U . .
H14A H 0.5625 0.2726 0.3581 0.022 Uiso 1 1 calc R . .
H14B H 0.3357 0.3063 0.3275 0.022 Uiso 1 1 calc R . .
O1 O 1.02885(18) 0.28480(13) 0.29246(10) 0.0227(3) Uani 1 1 d U . .
O2 O 0.77170(19) 0.08131(15) 0.18891(10) 0.0288(3) Uani 1 1 d U . .
O3 O 0.78982(18) 0.13029(13) 0.38458(10) 0.0221(3) Uani 1 1 d U . .
O4 O 1.06566(19) 0.00426(14) 0.30586(11) 0.0268(3) Uani 1 1 d U . .
S1 S 0.91694(5) 0.12522(4) 0.29279(3) 0.01561(12) Uani 1 1 d U . .
C6' C 0.8219(12) 0.7018(7) 0.1411(6) 0.0227(12) Uani 0.581(5) 1 d PU A 1
H6' H 0.8572 0.7653 0.2101 0.027 Uiso 0.581(5) 1 calc PR A 1
C5' C 0.8112(11) 0.5412(7) 0.1354(5) 0.0194(12) Uani 0.581(5) 1 d PU A 1
H5' H 0.8372 0.4920 0.2000 0.023 Uiso 0.581(5) 1 calc PR A 1
C4' C 0.7603(4) 0.4436(4) 0.0314(3) 0.0141(7) Uani 0.581(5) 1 d PU A 1
C3' C 0.7306(17) 0.5253(8) -0.0602(8) 0.0165(13) Uani 0.581(5) 1 d PU A 1
H3' H 0.7043 0.4662 -0.1310 0.020 Uiso 0.581(5) 1 calc PR A 1
C2' C 0.7391(5) 0.6902(5) -0.0490(3) 0.0274(9) Uani 0.581(5) 1 d PU A 1
H2' H 0.7137 0.7447 -0.1113 0.033 Uiso 0.581(5) 1 calc PR A 1
N1' N 0.7842(4) 0.7739(5) 0.0521(3) 0.0286(8) Uani 0.581(5) 1 d PU A 1
H1' H 0.7887 0.8793 0.0591 0.034 Uiso 0.581(5) 1 calc PR A 1
N4' N 0.7463(4) 0.2834(4) 0.0228(2) 0.0200(7) Uani 0.581(5) 1 d PU A 1
H4'A H 0.7178 0.2261 -0.0419 0.024 Uiso 0.581(5) 1 calc PR A 1
H4'B H 0.7657 0.2351 0.0817 0.024 Uiso 0.581(5) 1 calc PR A 1
C2 C 0.8047(16) 0.4881(10) 0.1458(8) 0.0205(15) Uani 0.419(5) 1 d PU A 2
H2 H 0.8320 0.4578 0.2170 0.025 Uiso 0.419(5) 1 calc PR A 2
C3 C 0.8099(14) 0.6438(11) 0.1353(6) 0.0158(15) Uani 0.419(5) 1 d PU A 2
H3 H 0.8366 0.7221 0.1979 0.019 Uiso 0.419(5) 1 calc PR A 2
C4 C 0.7742(6) 0.6924(7) 0.0270(4) 0.0188(11) Uani 0.419(5) 1 d PU A 2
C6 C 0.7283(6) 0.4122(6) -0.0401(5) 0.0263(12) Uani 0.419(5) 1 d PU A 2
H6 H 0.7037 0.3292 -0.1000 0.032 Uiso 0.419(5) 1 calc PR A 2
N1 N 0.7629(5) 0.3719(6) 0.0610(5) 0.0259(10) Uani 0.419(5) 1 d PU A 2
H1 H 0.7583 0.2702 0.0716 0.031 Uiso 0.419(5) 1 calc PR A 2
N4 N 0.7833(6) 0.8472(6) 0.0147(3) 0.0228(10) Uani 0.419(5) 1 d PU A 2
H4A H 0.7590 0.8767 -0.0509 0.027 Uiso 0.419(5) 1 calc PR A 2
H4B H 0.8137 0.9205 0.0721 0.027 Uiso 0.419(5) 1 calc PR A 2
C5 C 0.727(3) 0.5705(11) -0.0608(11) 0.0160(17) Uani 0.419(5) 1 d PU A 2
H5 H 0.6944 0.5954 -0.1331 0.019 Uiso 0.419(5) 1 calc PR A 2
O1W O 0.3386(2) 0.96818(17) 0.15015(13) 0.0368(3) Uani 1 1 d D . .
H2W H 0.264(3) 0.990(3) 0.1987(16) 0.055 Uiso 1 1 d D . .
H1W H 0.4636(18) 1.002(3) 0.176(2) 0.055 Uiso 1 1 d D . .

loop_
_atom_site_aniso_label
_atom_site_aniso_U_11
_atom_site_aniso_U_22
_atom_site_aniso_U_33
_atom_site_aniso_U_23
_atom_site_aniso_U_13
_atom_site_aniso_U_12
C16 0.0177(7) 0.0213(7) 0.0173(7) 0.0014(6) 0.0041(5) -0.0029(6)
C15 0.0151(7) 0.0194(7) 0.0164(6) 0.0032(5) 0.0029(5) 0.0020(5)
C14 0.0158(7) 0.0175(7) 0.0111(6) 0.0027(5) 0.0035(5) 0.0014(5)
C13 0.0148(6) 0.0186(7) 0.0185(7) 0.0035(5) 0.0025(5) 0.0018(5)
C12 0.0232(8) 0.0186(7) 0.0223(7) 0.0066(6) 0.0064(6) 0.0063(6)
N11 0.0258(7) 0.0151(6) 0.0225(6) 0.0029(5) 0.0072(5) -0.0009(5)
N14 0.0154(6) 0.0146(6) 0.0245(6) 0.0005(5) 0.0020(5) 0.0009(5)
O1 0.0194(5) 0.0143(5) 0.0340(6) 0.0051(5) 0.0042(5) -0.0032(4)
O2 0.0208(6) 0.0299(7) 0.0305(6) -0.0069(5) -0.0058(5) 0.0021(5)
O3 0.0209(5) 0.0158(5) 0.0321(6) 0.0063(4) 0.0090(5) 0.0029(4)
O4 0.0216(6) 0.0212(6) 0.0419(7) 0.0101(5) 0.0082(5) 0.0112(5)
S1 0.01127(18) 0.01061(19) 0.0244(2) 0.00210(13) 0.00090(14) 0.00099(12)
C6' 0.0177(17) 0.016(3) 0.0331(19) -0.005(2) 0.0061(12) 0.000(2)
C5' 0.0225(16) 0.011(3) 0.0232(19) -0.004(2) 0.0028(13) 0.003(3)
C4' 0.0114(12) 0.0150(17) 0.0158(17) -0.0008(13) 0.0023(10) 0.0031(10)
C3' 0.0156(16) 0.019(3) 0.0177(16) 0.004(3) 0.0046(11) 0.009(3)
C2' 0.0181(14) 0.036(2) 0.034(2) 0.0193(14) 0.0088(12) 0.0074(12)
N1' 0.0213(13) 0.0121(17) 0.055(2) 0.0059(17) 0.0129(12) 0.0028(12)
N4' 0.0201(12) 0.0118(15) 0.0274(13) -0.0010(10) 0.0038(9) 0.0014(9)
C2 0.015(2) 0.012(4) 0.037(3) 0.004(3) 0.0074(18) 0.005(3)
C3 0.019(2) 0.014(4) 0.014(2) 0.005(3) 0.0012(16) 0.001(4)
C4 0.0138(17) 0.015(2) 0.028(3) 0.0007(18) 0.0075(15) 0.0026(16)
C6 0.0156(19) 0.019(3) 0.042(3) -0.008(2) 0.0076(17) 0.0002(15)
N1 0.0148(16) 0.014(2) 0.052(3) 0.010(2) 0.0096(16) 0.0031(15)
N4 0.0265(18) 0.021(2) 0.0198(17) -0.0003(14) 0.0029(13) 0.0033(14)
C5 0.017(2) 0.013(4) 0.019(2) 0.002(3) 0.0030(16) 0.008(4)
O1W 0.0215(6) 0.0270(7) 0.0616(10) 0.0014(6) 0.0097(6) 0.0006(5)

loop_
_atom_type_symbol
_atom_type_description
_atom_type_scat_dispersion_real
_atom_type_scat_dispersion_imag
_atom_type_scat_source
C C 0.0033 0.0016 'International Tables Vol C Tables 4.2.6.8 and 6.1.1.4'
H H 0.0000 0.0000 'International Tables Vol C Tables 4.2.6.8 and 6.1.1.4'
N N 0.0061 0.0033 'International Tables Vol C Tables 4.2.6.8 and 6.1.1.4'
O O 0.0106 0.0060 'International Tables Vol C Tables 4.2.6.8 and 6.1.1.4'
S S 0.1246 0.1234 'International Tables Vol C Tables 4.2.6.8 and 6.1.1.4'

loop_
_geom_angle_atom_site_label_1
_geom_angle_atom_site_label_2
_geom_angle_atom_site_label_3
_geom_angle
N11 C16 C15 121.04(14)
N11 C16 H16 119.5
C15 C16 H16 119.5
C16 C15 C14 119.89(14)
C16 C15 H15 120.1
C14 C15 H15 120.1
N14 C14 C15 121.65(13)
N14 C14 C13 121.24(13)
C15 C14 C13 117.12(13)
C12 C13 C14 119.81(14)
C12 C13 H13 120.1
C14 C13 H13 120.1
N11 C12 C13 121.16(14)
N11 C12 H12 119.4
C13 C12 H12 119.4
C16 N11 C12 120.93(13)
C16 N11 H11 119.5
C12 N11 H11 119.5
C14 N14 H14A 120.0
C14 N14 H14B 120.0
H14A N14 H14B 120.0
O1 S1 O4 110.89(7)
O1 S1 O2 109.02(7)
O4 S1 O2 110.02(7)
O1 S1 O3 109.23(7)
O4 S1 O3 109.20(7)
O2 S1 O3 108.43(7)
N1' C6' C5' 121.4(5)
N1' C6' H6' 119.3
C5' C6' H6' 119.3
C6' C5' C4' 120.0(5)
C6' C5' H5' 120.0
C4' C5' H5' 120.0
N4' C4' C3' 121.9(4)
N4' C4' C5' 121.6(4)
C3' C4' C5' 116.5(5)
C2' C3' C4' 120.8(7)
C2' C3' H3' 119.6
C4' C3' H3' 119.6
N1' C2' C3' 119.2(5)
N1' C2' H2' 120.4
C3' C2' H2' 120.4
C6' N1' C2' 122.1(4)
C6' N1' H1' 118.9
C2' N1' H1' 118.9
C4' N4' H4'A 120.0
C4' N4' H4'B 120.0
H4'A N4' H4'B 120.0
C3 C2 N1 123.3(8)
C3 C2 H2 118.4
N1 C2 H2 118.4
C2 C3 C4 119.1(7)
C2 C3 H3 120.4
C4 C3 H3 120.4
N4 C4 C5 122.8(6)
N4 C4 C3 120.0(5)
C5 C4 C3 117.2(7)
N1 C6 C5 122.5(8)
N1 C6 H6 118.8
C5 C6 H6 118.8
C6 N1 C2 119.3(6)
C6 N1 H1 120.4
C2 N1 H1 120.4
C4 N4 H4A 120.0
C4 N4 H4B 120.0
H4A N4 H4B 120.0
C6 C5 C4 118.6(10)
C6 C5 H5 120.7
C4 C5 H5 120.7
H2W O1W H1W 107.8(19)

loop_
_geom_bond_atom_site_label_1
_geom_bond_atom_site_label_2
_geom_bond_distance
C16 N11 1.353(2)
C16 C15 1.363(2)
C16 H16 0.9500
C15 C14 1.424(2)
C15 H15 0.9500
C14 N14 1.3316(19)
C14 C13 1.424(2)
C13 C12 1.362(2)
C13 H13 0.9500
C12 N11 1.353(2)
C12 H12 0.9500
N11 H11 0.8800
N14 H14A 0.8800
N14 H14B 0.8800
O1 S1 1.4659(11)
O2 S1 1.4844(12)
O3 S1 1.4923(12)
O4 S1 1.4709(11)
C6' N1' 1.329(9)
C6' C5' 1.341(5)
C6' H6' 0.9500
C5' C4' 1.437(7)
C5' H5' 0.9500
C4' N4' 1.335(4)
C4' C3' 1.400(9)
C3' C2' 1.375(6)
C3' H3' 0.9500
C2' N1' 1.356(5)
C2' H2' 0.9500
N1' H1' 0.8800
N4' H4'A 0.8800
N4' H4'B 0.8800
C2 C3 1.330(7)
C2 N1 1.339(12)
C2 H2 0.9500
C3 C4 1.451(8)
C3 H3 0.9500
C4 N4 1.327(7)
C4 C5 1.396(13)
C6 N1 1.339(8)
C6 C5 1.387(8)
C6 H6 0.9500
N1 H1 0.8800
N4 H4A 0.8800
N4 H4B 0.8800
C5 H5 0.9500
O1W H2W 0.839(9)
O1W H1W 0.839(9)

loop_
_geom_torsion_atom_site_label_1
_geom_torsion_atom_site_label_2
_geom_torsion_atom_site_label_3
_geom_torsion_atom_site_label_4
_geom_torsion
N11 C16 C15 C14 0.3(2)
C16 C15 C14 N14 177.89(14)
C16 C15 C14 C13 -1.9(2)
N14 C14 C13 C12 -177.59(14)
C15 C14 C13 C12 2.2(2)
C14 C13 C12 N11 -0.9(2)
C15 C16 N11 C12 1.1(2)
C13 C12 N11 C16 -0.8(2)
N1' C6' C5' C4' 0.7(8)
C6' C5' C4' N4' -179.4(4)
C6' C5' C4' C3' 1.9(8)
N4' C4' C3' C2' 177.9(6)
C5' C4' C3' C2' -3.4(11)
C4' C3' C2' N1' 2.3(11)
C5' C6' N1' C2' -2.0(8)
C3' C2' N1' C6' 0.4(8)
N1 C2 C3 C4 -1.7(11)
C2 C3 C4 N4 -178.5(6)
C2 C3 C4 C5 2.7(11)
C5 C6 N1 C2 -2.2(11)
C3 C2 N1 C6 1.4(10)
N1 C6 C5 C4 3.4(16)
N4 C4 C5 C6 177.8(8)
C3 C4 C5 C6 -3.5(16)
